data_4337071
loop_
_publ_author_name
'Antoine B\'eziau'
'St\'ephane A. Baudron'
'Audrey Fluck'
'Mir Wais Hosseini'

_publ_contact_author
; Prof Mir Wais Hosseini
  Laboratoire de Tectonique Mol\'eculaire, 
  UMR CNRS 7140, Universit\'e de Strasbourg,
  CS 90032
  F-67081 Strasbourg Cedex, France 
;
_publ_contact_author_email hosseini@unistra.fr
_publ_contact_author_fax '33 3 68 85 13 23'
_publ_contact_author_phone '33 3 68 85 13 25'
_publ_section_title
;
 From Sequential to One-Pot Synthesis of Dipyrrin Based Grid-Type Mixed
 Metal-Organic Frameworks
;
_journal_name_full 'Inorganic Chemistry'
_journal_page_first 14439
_journal_page_last 14448
_journal_paper_doi 10.1021/ic402892f
_journal_volume 52
_journal_year 2013
_chemical_formula_sum 'C75 H59 Cd Cl2 N17 O Zn2'
_chemical_formula_weight 1528.43
_chemical_name_systematic
;
 ?
;
_space_group_IT_number 12
_symmetry_cell_setting monoclinic
_symmetry_space_group_name_Hall '-C 2y'
_symmetry_space_group_name_H-M 'C 1 2/m 1'
_atom_sites_solution_hydrogens geom
_atom_sites_solution_primary direct
_atom_sites_solution_secondary difmap
_audit_creation_method SHELXL-97
_cell_angle_alpha 90.00
_cell_angle_beta 95.092(2)
_cell_angle_gamma 90.00
_cell_formula_units_Z 4
_cell_length_a 13.4833(8)
_cell_length_b 31.8550(18)
_cell_length_c 19.4871(9)
_cell_measurement_reflns_used 9965
_cell_measurement_temperature 173(2)
_cell_measurement_theta_max 23.45
_cell_measurement_theta_min 2.45
_cell_volume 8336.9(8)
_computing_cell_refinement 'Bruker SAINT'
_computing_data_collection 'Bruker APEX2'
_computing_data_reduction 'Bruker SAINT'
_computing_molecular_graphics 'Bruker SHELXTL'
_computing_publication_material 'Bruker SHELXTL'
_computing_structure_refinement 'SHELXL-97 (Sheldrick, 2008)'
_computing_structure_solution 'SHELXS-97 (Sheldrick, 2008)'
_diffrn_ambient_temperature 173(2)
_diffrn_measured_fraction_theta_full 0.975
_diffrn_measured_fraction_theta_max 0.975
_diffrn_measurement_device_type 'Bruker APEX-II CCD'
_diffrn_measurement_method '\f and \w scans'
_diffrn_radiation_monochromator graphite
_diffrn_radiation_source 'fine-focus sealed tube'
_diffrn_radiation_type MoK\a
_diffrn_radiation_wavelength 0.71073
_diffrn_reflns_av_R_equivalents 0.0534
_diffrn_reflns_av_sigmaI/netI 0.0409
_diffrn_reflns_limit_h_max 16
_diffrn_reflns_limit_h_min -16
_diffrn_reflns_limit_k_max 38
_diffrn_reflns_limit_k_min -38
_diffrn_reflns_limit_l_max 22
_diffrn_reflns_limit_l_min -17
_diffrn_reflns_number 67790
_diffrn_reflns_theta_full 25.30
_diffrn_reflns_theta_max 25.30
_diffrn_reflns_theta_min 1.65
_exptl_absorpt_coefficient_mu 0.937
_exptl_absorpt_correction_T_max 0.9635
_exptl_absorpt_correction_T_min 0.8801
_exptl_absorpt_correction_type multi-scan
_exptl_absorpt_process_details sadabs
_exptl_crystal_colour orange
_exptl_crystal_density_diffrn 1.218
_exptl_crystal_description platelet
_exptl_crystal_F_000 3112
_exptl_crystal_size_max 0.14
_exptl_crystal_size_mid 0.14
_exptl_crystal_size_min 0.04
_platon_squeeze_details
;
;
_refine_diff_density_max 2.965
_refine_diff_density_min -0.983
_refine_diff_density_rms 0.158
_refine_ls_extinction_method none
_refine_ls_goodness_of_fit_ref 1.078
_refine_ls_hydrogen_treatment constr
_refine_ls_matrix_type full
_refine_ls_number_parameters 471
_refine_ls_number_reflns 7550
_refine_ls_number_restraints 0
_refine_ls_restrained_S_all 1.078
_refine_ls_R_factor_all 0.0860
_refine_ls_R_factor_gt 0.0654
_refine_ls_shift/su_max 0.002
_refine_ls_shift/su_mean 0.000
_refine_ls_structure_factor_coef Fsqd
_refine_ls_weighting_details 'calc w=1/[\s^2^(Fo^2^)+(0.1483P)^2^+0.0000P] where P=(Fo^2^+2Fc^2^)/3'
_refine_ls_weighting_scheme calc
_refine_ls_wR_factor_gt 0.2016
_refine_ls_wR_factor_ref 0.2149
_reflns_number_gt 5417
_reflns_number_total 7550
_reflns_threshold_expression >2sigma(I)
_cod_data_source_file ic402892f_si_002_13.cif
_cod_data_source_block M'MOF12
_cod_database_code 4337071

loop_
_symmetry_equiv_pos_as_xyz
'x, y, z'
'-x, y, -z'
'x+1/2, y+1/2, z'
'-x+1/2, y+1/2, -z'
'-x, -y, -z'
'x, -y, z'
'-x+1/2, -y+1/2, -z'
'x+1/2, -y+1/2, z'

loop_
_atom_site_label
_atom_site_type_symbol
_atom_site_fract_x
_atom_site_fract_y
_atom_site_fract_z
_atom_site_U_iso_or_equiv
_atom_site_adp_type
_atom_site_occupancy
_atom_site_symmetry_multiplicity
_atom_site_calc_flag
_atom_site_refinement_flags
_atom_site_disorder_assembly
_atom_site_disorder_group
C1 C 0.4220(4) 0.25700(16) 0.8475(2) 0.0440(13) Uani 1 1 d . . .
H1 H 0.4607 0.2402 0.8214 0.053 Uiso 1 1 calc R . .
C2 C 0.4559(4) 0.27422(19) 0.9120(3) 0.0608(16) Uani 1 1 d . . .
H2 H 0.5186 0.2713 0.9355 0.073 Uiso 1 1 calc R . .
C3 C 0.3752(4) 0.29643(16) 0.9326(3) 0.0497(14) Uani 1 1 d . . .
H3 H 0.3729 0.3111 0.9737 0.060 Uiso 1 1 calc R . .
C4 C 0.2970(4) 0.29270(15) 0.8794(2) 0.0394(12) Uani 1 1 d . . .
C5 C 0.2053(4) 0.31396(13) 0.8750(2) 0.0328(11) Uani 1 1 d . . .
C6 C 0.1367(4) 0.31664(14) 0.8170(2) 0.0387(12) Uani 1 1 d . . .
C7 C 0.0440(4) 0.33907(15) 0.8105(3) 0.0440(13) Uani 1 1 d . . .
H7 H 0.0180 0.3552 0.8444 0.053 Uiso 1 1 calc R . .
C8 C 0.0012(3) 0.33227(18) 0.7455(2) 0.0448(14) Uani 1 1 d . . .
H8 H -0.0596 0.3428 0.7265 0.054 Uiso 1 1 calc R . .
C9 C 0.0672(4) 0.30608(15) 0.7124(3) 0.0439(12) Uani 1 1 d . . .
H9 H 0.0558 0.2967 0.6672 0.053 Uiso 1 1 calc R . .
C10 C 0.1813(4) 0.33758(14) 0.9382(2) 0.0358(11) Uani 1 1 d . . .
C11 C 0.1806(4) 0.31633(15) 0.9999(3) 0.0479(14) Uani 1 1 d . . .
H11 H 0.1912 0.2875 1.0010 0.057 Uiso 1 1 calc R . .
C12 C 0.1644(4) 0.33738(15) 1.0602(3) 0.0451(13) Uani 1 1 d . . .
H12 H 0.1619 0.3226 1.1012 0.054 Uiso 1 1 calc R . .
C13 C 0.1522(4) 0.38000(14) 1.0589(2) 0.0353(11) Uani 1 1 d . . .
C14 C 0.1511(4) 0.40172(15) 0.9974(2) 0.0377(12) Uani 1 1 d . . .
H14 H 0.1407 0.4306 0.9964 0.045 Uiso 1 1 calc R . .
C15 C 0.1656(4) 0.38040(15) 0.9379(2) 0.0385(11) Uani 1 1 d . . .
H15 H 0.1648 0.3951 0.8966 0.046 Uiso 1 1 calc R . .
C16 C 0.1905(4) 0.39345(16) 1.1846(3) 0.0454(13) Uani 1 1 d . . .
H16 H 0.2370 0.3723 1.1946 0.054 Uiso 1 1 calc R . .
C17 C 0.1582(4) 0.42209(15) 1.2291(3) 0.0448(13) Uani 1 1 d . . .
H17 H 0.1800 0.4240 1.2756 0.054 Uiso 1 1 calc R . .
C18 C 0.0805(4) 0.43499(14) 1.1312(2) 0.0334(11) Uani 1 1 d . . .
H18 H 0.0382 0.4470 1.0963 0.040 Uiso 1 1 calc R . .
C19 C 0.4086(4) 0.28886(18) 0.6533(3) 0.0522(14) Uani 1 1 d . . .
H19 H 0.4188 0.3128 0.6804 0.063 Uiso 1 1 calc R . .
C20 C 0.4635(4) 0.27973(19) 0.5969(3) 0.0576(15) Uani 1 1 d . . .
H20 H 0.5146 0.2954 0.5806 0.069 Uiso 1 1 calc R . .
C21 C 0.4246(4) 0.24253(18) 0.5717(3) 0.0526(14) Uani 1 1 d . . .
H21 H 0.4443 0.2280 0.5337 0.063 Uiso 1 1 calc R . .
C22 C 0.3492(3) 0.23016(14) 0.6136(2) 0.0355(11) Uani 1 1 d . . .
C23 C 0.2955(3) 0.19259(14) 0.6086(2) 0.0327(11) Uani 1 1 d . . .
C24 C 0.2263(4) 0.17833(14) 0.6525(2) 0.0370(11) Uani 1 1 d . . .
C25 C 0.1682(4) 0.14171(16) 0.6456(3) 0.0489(13) Uani 1 1 d . . .
H25 H 0.1706 0.1214 0.6115 0.059 Uiso 1 1 calc R . .
C26 C 0.1070(4) 0.14129(17) 0.6986(3) 0.0514(14) Uani 1 1 d . . .
H26 H 0.0599 0.1211 0.7071 0.062 Uiso 1 1 calc R . .
C27 C 0.1307(4) 0.17763(16) 0.7367(3) 0.0457(13) Uani 1 1 d . . .
H27 H 0.0993 0.1854 0.7754 0.055 Uiso 1 1 calc R . .
C28 C 0.3108(4) 0.16608(15) 0.5475(2) 0.0366(11) Uani 1 1 d . . .
C29 C 0.2837(4) 0.18188(16) 0.4814(3) 0.0487(14) Uani 1 1 d . . .
H29 H 0.2549 0.2084 0.4767 0.058 Uiso 1 1 calc R . .
C30 C 0.2987(4) 0.15916(16) 0.4234(3) 0.0505(14) Uani 1 1 d . . .
H30 H 0.2826 0.1707 0.3800 0.061 Uiso 1 1 calc R . .
C31 C 0.3380(4) 0.11898(15) 0.4297(2) 0.0388(12) Uani 1 1 d . . .
C32 C 0.3629(4) 0.10221(16) 0.4946(3) 0.0448(13) Uani 1 1 d . . .
H32 H 0.3889 0.0752 0.4994 0.054 Uiso 1 1 calc R . .
C33 C 0.3485(4) 0.12625(17) 0.5519(3) 0.0481(14) Uani 1 1 d . . .
H33 H 0.3652 0.1148 0.5953 0.058 Uiso 1 1 calc R . .
C34 C 0.2900(5) 0.09831(19) 0.3082(3) 0.0659(19) Uani 1 1 d . . .
H34 H 0.2348 0.1156 0.2988 0.079 Uiso 1 1 calc R . .
C35 C 0.4185(4) 0.06656(14) 0.3590(2) 0.0369(11) Uani 1 1 d . . .
H35 H 0.4681 0.0584 0.3926 0.044 Uiso 1 1 calc R . .
C36 C 0.3277(5) 0.07121(18) 0.2647(3) 0.0558(16) Uani 1 1 d . . .
H36 H 0.3022 0.0667 0.2194 0.067 Uiso 1 1 calc R . .
N1 N 0.3296(3) 0.26737(12) 0.8284(2) 0.0389(10) Uani 1 1 d . . .
N2 N 0.1475(3) 0.29655(12) 0.7540(2) 0.0385(10) Uani 1 1 d . . .
N3 N 0.1409(3) 0.40214(11) 1.12214(19) 0.0337(9) Uani 1 1 d . . .
N4 N 0.0886(3) 0.44783(11) 1.19533(19) 0.0343(9) Uani 1 1 d . . .
N5 N 0.3418(3) 0.26017(12) 0.6636(2) 0.0371(9) Uani 1 1 d . . .
N6 N 0.2022(3) 0.19966(11) 0.71199(19) 0.0364(9) Uani 1 1 d . . .
N7 N 0.3482(3) 0.09558(12) 0.36891(19) 0.0371(9) Uani 1 1 d . . .
N8 N 0.4084(3) 0.05134(12) 0.2962(2) 0.0389(10) Uani 1 1 d . . .
Cl1 Cl 0.12971(19) 0.5000 1.35672(12) 0.0718(7) Uani 1 2 d S . .
Cl2 Cl -0.13080(16) 0.5000 1.13355(10) 0.0537(5) Uani 1 2 d S . .
Zn1 Zn 0.25411(4) 0.255518(17) 0.74009(3) 0.0363(2) Uani 1 1 d . . .
Cd1 Cd -0.00052(4) 0.5000 1.24598(2) 0.0352(2) Uani 1 2 d S . .
C37 C 0.9005(9) 0.1108(4) 0.8288(7) 0.065(3) Uani 0.50 1 d P A -1
H37 H 0.8348 0.1018 0.8282 0.078 Uiso 0.50 1 calc PR A -1
C38 C 1.0622(12) 0.1116(6) 0.8953(9) 0.110(6) Uani 0.50 1 d P A -1
H38A H 1.0803 0.1309 0.8608 0.164 Uiso 0.50 1 calc PR A -1
H38B H 1.1028 0.0869 0.8944 0.164 Uiso 0.50 1 calc PR A -1
H38C H 1.0725 0.1245 0.9399 0.164 Uiso 0.50 1 calc PR A -1
C39 C 0.9058(13) 0.0654(8) 0.9252(12) 0.192(14) Uani 0.50 1 d P A -1
H39A H 0.8758 0.0786 0.9625 0.288 Uiso 0.50 1 calc PR A -1
H39B H 0.9565 0.0462 0.9433 0.288 Uiso 0.50 1 calc PR A -1
H39C H 0.8559 0.0504 0.8969 0.288 Uiso 0.50 1 calc PR A -1
N9 N 0.9534(10) 0.0996(4) 0.8810(8) 0.104(5) Uani 0.50 1 d P A -1
O1 O 0.9158(6) 0.1298(4) 0.7815(5) 0.082(3) Uani 0.50 1 d P A -1

loop_
_atom_site_aniso_label
_atom_site_aniso_U_11
_atom_site_aniso_U_22
_atom_site_aniso_U_33
_atom_site_aniso_U_23
_atom_site_aniso_U_13
_atom_site_aniso_U_12
C1 0.060(4) 0.048(3) 0.023(3) -0.004(2) 0.003(2) 0.014(3)
C2 0.065(4) 0.071(4) 0.043(4) -0.012(3) -0.017(3) 0.016(3)
C3 0.068(4) 0.054(3) 0.026(3) -0.012(2) -0.002(2) 0.014(3)
C4 0.050(3) 0.039(3) 0.030(3) -0.010(2) 0.005(2) 0.007(2)
C5 0.045(3) 0.027(2) 0.028(3) -0.0095(18) 0.010(2) -0.001(2)
C6 0.052(3) 0.036(3) 0.029(3) -0.005(2) 0.008(2) 0.002(2)
C7 0.042(3) 0.036(3) 0.056(4) -0.008(2) 0.012(2) 0.004(2)
C8 0.036(3) 0.043(3) 0.054(4) -0.009(2) -0.005(3) 0.007(2)
C9 0.045(3) 0.048(3) 0.038(3) -0.004(2) -0.001(2) 0.003(2)
C10 0.048(3) 0.038(3) 0.023(3) -0.008(2) 0.013(2) -0.001(2)
C11 0.076(4) 0.026(2) 0.045(4) -0.001(2) 0.023(3) 0.006(2)
C12 0.075(4) 0.035(3) 0.028(3) 0.002(2) 0.022(2) -0.001(3)
C13 0.050(3) 0.033(2) 0.025(3) -0.0066(19) 0.017(2) 0.001(2)
C14 0.056(3) 0.033(3) 0.025(3) -0.005(2) 0.007(2) 0.008(2)
C15 0.054(3) 0.039(3) 0.024(3) -0.004(2) 0.009(2) 0.003(2)
C16 0.061(3) 0.045(3) 0.031(3) 0.000(2) 0.007(2) 0.020(3)
C17 0.069(4) 0.042(3) 0.024(3) 0.002(2) 0.006(2) 0.012(3)
C18 0.047(3) 0.032(2) 0.023(3) -0.0010(19) 0.012(2) 0.000(2)
C19 0.057(4) 0.055(3) 0.043(4) -0.009(3) -0.004(3) 0.001(3)
C20 0.054(3) 0.075(4) 0.045(4) 0.002(3) 0.012(3) -0.013(3)
C21 0.048(3) 0.072(4) 0.039(4) -0.006(3) 0.013(2) -0.003(3)
C22 0.039(3) 0.042(3) 0.025(3) -0.005(2) 0.0008(19) 0.006(2)
C23 0.035(3) 0.038(3) 0.024(3) -0.0063(19) -0.0030(19) 0.012(2)
C24 0.047(3) 0.040(3) 0.023(3) -0.006(2) 0.001(2) 0.008(2)
C25 0.056(3) 0.041(3) 0.048(4) -0.008(2) -0.001(3) 0.004(2)
C26 0.047(3) 0.051(3) 0.057(4) -0.007(3) 0.007(3) -0.001(3)
C27 0.049(3) 0.049(3) 0.041(3) 0.004(2) 0.012(2) 0.006(3)
C28 0.044(3) 0.043(3) 0.023(3) -0.005(2) 0.004(2) 0.008(2)
C29 0.075(4) 0.042(3) 0.029(3) -0.002(2) 0.006(3) 0.023(3)
C30 0.088(4) 0.044(3) 0.020(3) 0.001(2) 0.006(2) 0.025(3)
C31 0.054(3) 0.042(3) 0.021(3) -0.008(2) 0.009(2) 0.008(2)
C32 0.062(3) 0.048(3) 0.025(3) -0.002(2) 0.003(2) 0.028(3)
C33 0.060(4) 0.058(3) 0.025(3) -0.002(2) -0.006(2) 0.029(3)
C34 0.098(5) 0.068(4) 0.030(3) -0.006(3) -0.007(3) 0.041(4)
C35 0.051(3) 0.033(3) 0.027(3) -0.006(2) 0.009(2) 0.006(2)
C36 0.083(4) 0.060(3) 0.023(3) -0.010(2) 0.000(3) 0.030(3)
N1 0.047(3) 0.042(2) 0.026(2) -0.0091(17) -0.0009(18) 0.0088(19)
N2 0.044(2) 0.039(2) 0.032(2) -0.0113(17) 0.0028(18) 0.0037(18)
N3 0.050(2) 0.030(2) 0.023(2) -0.0041(16) 0.0118(17) 0.0024(18)
N4 0.048(2) 0.033(2) 0.023(2) 0.0011(16) 0.0088(17) 0.0011(18)
N5 0.043(2) 0.040(2) 0.028(2) -0.0034(17) 0.0013(17) 0.0025(19)
N6 0.041(2) 0.039(2) 0.029(2) -0.0045(17) 0.0033(17) 0.0062(18)
N7 0.053(3) 0.038(2) 0.021(2) -0.0046(16) 0.0072(17) 0.0115(19)
N8 0.061(3) 0.032(2) 0.025(2) -0.0033(17) 0.0126(19) 0.0022(19)
Cl1 0.0899(17) 0.0863(17) 0.0385(14) 0.000 0.0010(11) 0.000
Cl2 0.0755(14) 0.0466(11) 0.0370(12) 0.000 -0.0063(9) 0.000
Zn1 0.0425(4) 0.0410(3) 0.0252(4) -0.0130(2) 0.0014(2) 0.0086(3)
Cd1 0.0633(4) 0.0248(3) 0.0203(3) 0.000 0.0194(2) 0.000
C37 0.054(8) 0.087(10) 0.057(9) 0.011(7) 0.015(6) -0.001(7)
C38 0.098(13) 0.137(15) 0.097(14) 0.030(11) 0.034(10) -0.029(11)
C39 0.099(14) 0.28(3) 0.21(3) 0.15(2) 0.099(16) 0.103(18)
N9 0.100(10) 0.109(10) 0.112(12) 0.065(9) 0.059(9) 0.054(8)
O1 0.059(6) 0.126(9) 0.061(7) 0.026(6) 0.003(5) -0.001(5)

loop_
_atom_type_symbol
_atom_type_description
_atom_type_scat_dispersion_real
_atom_type_scat_dispersion_imag
_atom_type_scat_source
C C 0.0033 0.0016 'International Tables Vol C Tables 4.2.6.8 and 6.1.1.4'
H H 0.0000 0.0000 'International Tables Vol C Tables 4.2.6.8 and 6.1.1.4'
N N 0.0061 0.0033 'International Tables Vol C Tables 4.2.6.8 and 6.1.1.4'
Cl Cl 0.1484 0.1585 'International Tables Vol C Tables 4.2.6.8 and 6.1.1.4'
Zn Zn 0.2839 1.4301 'International Tables Vol C Tables 4.2.6.8 and 6.1.1.4'
Cd Cd -0.8075 1.2024 'International Tables Vol C Tables 4.2.6.8 and 6.1.1.4'
O O 0.0106 0.0060 'International Tables Vol C Tables 4.2.6.8 and 6.1.1.4'

loop_
_geom_angle_atom_site_label_1
_geom_angle_atom_site_label_2
_geom_angle_atom_site_label_3
_geom_angle
_geom_angle_site_symmetry_1
_geom_angle_site_symmetry_3
N1 C1 C2 112.3(5) . .
N1 C1 H1 123.9 . .
C2 C1 H1 123.9 . .
C3 C2 C1 104.9(5) . .
C3 C2 H2 127.6 . .
C1 C2 H2 127.6 . .
C2 C3 C4 107.3(4) . .
C2 C3 H3 126.4 . .
C4 C3 H3 126.4 . .
N1 C4 C5 124.9(4) . .
N1 C4 C3 108.2(4) . .
C5 C4 C3 126.7(4) . .
C6 C5 C4 126.5(4) . .
C6 C5 C10 117.1(4) . .
C4 C5 C10 116.3(4) . .
C5 C6 N2 124.5(4) . .
C5 C6 C7 127.7(4) . .
N2 C6 C7 107.8(4) . .
C8 C7 C6 107.3(4) . .
C8 C7 H7 126.3 . .
C6 C7 H7 126.3 . .
C7 C8 C9 106.5(4) . .
C7 C8 H8 126.7 . .
C9 C8 H8 126.7 . .
N2 C9 C8 111.6(5) . .
N2 C9 H9 124.2 . .
C8 C9 H9 124.2 . .
C15 C10 C11 118.4(4) . .
C15 C10 C5 122.4(4) . .
C11 C10 C5 119.1(4) . .
C10 C11 C12 120.9(4) . .
C10 C11 H11 119.5 . .
C12 C11 H11 119.5 . .
C13 C12 C11 119.5(4) . .
C13 C12 H12 120.3 . .
C11 C12 H12 120.3 . .
C12 C13 C14 120.3(4) . .
C12 C13 N3 119.5(4) . .
C14 C13 N3 120.2(4) . .
C15 C14 C13 119.6(4) . .
C15 C14 H14 120.2 . .
C13 C14 H14 120.2 . .
C14 C15 C10 121.2(4) . .
C14 C15 H15 119.4 . .
C10 C15 H15 119.4 . .
C17 C16 N3 105.9(4) . .
C17 C16 H16 127.1 . .
N3 C16 H16 127.1 . .
C16 C17 N4 109.9(5) . .
C16 C17 H17 125.0 . .
N4 C17 H17 125.0 . .
N4 C18 N3 111.5(4) . .
N4 C18 H18 124.2 . .
N3 C18 H18 124.2 . .
N5 C19 C20 113.0(5) . .
N5 C19 H19 123.5 . .
C20 C19 H19 123.5 . .
C21 C20 C19 104.4(5) . .
C21 C20 H20 127.8 . .
C19 C20 H20 127.8 . .
C20 C21 C22 107.7(5) . .
C20 C21 H21 126.1 . .
C22 C21 H21 126.1 . .
N5 C22 C23 125.1(4) . .
N5 C22 C21 108.5(4) . .
C23 C22 C21 126.3(4) . .
C24 C23 C22 127.3(4) . .
C24 C23 C28 117.0(4) . .
C22 C23 C28 115.7(4) . .
C23 C24 C25 127.4(4) . .
C23 C24 N6 124.3(4) . .
C25 C24 N6 108.2(4) . .
C26 C25 C24 107.6(5) . .
C26 C25 H25 126.2 . .
C24 C25 H25 126.2 . .
C25 C26 C27 105.5(5) . .
C25 C26 H26 127.2 . .
C27 C26 H26 127.2 . .
N6 C27 C26 112.7(5) . .
N6 C27 H27 123.7 . .
C26 C27 H27 123.7 . .
C33 C28 C29 117.1(4) . .
C33 C28 C23 123.6(4) . .
C29 C28 C23 119.2(4) . .
C30 C29 C28 121.5(5) . .
C30 C29 H29 119.2 . .
C28 C29 H29 119.2 . .
C29 C30 C31 119.8(5) . .
C29 C30 H30 120.1 . .
C31 C30 H30 120.1 . .
C32 C31 C30 119.8(4) . .
C32 C31 N7 121.7(4) . .
C30 C31 N7 118.4(4) . .
C33 C32 C31 118.9(4) . .
C33 C32 H32 120.5 . .
C31 C32 H32 120.5 . .
C28 C33 C32 122.8(5) . .
C28 C33 H33 118.6 . .
C32 C33 H33 118.6 . .
C36 C34 N7 106.6(5) . .
C36 C34 H34 126.7 . .
N7 C34 H34 126.7 . .
N8 C35 N7 111.7(4) . .
N8 C35 H35 124.1 . .
N7 C35 H35 124.1 . .
C34 C36 N8 110.3(5) . .
C34 C36 H36 124.8 . .
N8 C36 H36 124.8 . .
C1 N1 C4 107.4(4) . .
C1 N1 Zn1 127.4(3) . .
C4 N1 Zn1 124.8(3) . .
C9 N2 C6 106.7(4) . .
C9 N2 Zn1 129.1(3) . .
C6 N2 Zn1 123.6(3) . .
C18 N3 C16 107.2(4) . .
C18 N3 C13 127.1(4) . .
C16 N3 C13 125.7(4) . .
C18 N4 C17 105.5(4) . .
C18 N4 Cd1 128.8(3) . .
C17 N4 Cd1 125.6(3) . .
C19 N5 C22 106.3(4) . .
C19 N5 Zn1 129.0(3) . .
C22 N5 Zn1 124.4(3) . .
C27 N6 C24 105.9(4) . .
C27 N6 Zn1 129.2(3) . .
C24 N6 Zn1 124.3(3) . .
C35 N7 C34 106.1(4) . .
C35 N7 C31 127.0(4) . .
C34 N7 C31 126.9(4) . .
C35 N8 C36 105.3(4) . .
C35 N8 Cd1 129.8(3) . 3_544
C36 N8 Cd1 124.9(3) . 3_544
N1 Zn1 N6 124.22(17) . .
N1 Zn1 N2 94.59(16) . .
N6 Zn1 N2 112.94(16) . .
N1 Zn1 N5 110.34(17) . .
N6 Zn1 N5 94.53(16) . .
N2 Zn1 N5 122.71(16) . .
N8 Cd1 N8 89.9(2) 3_456 8_456
N8 Cd1 N4 179.08(12) 3_456 .
N8 Cd1 N4 89.32(15) 8_456 .
N8 Cd1 N4 89.32(15) 3_456 6_565
N8 Cd1 N4 179.08(12) 8_456 6_565
N4 Cd1 N4 91.43(18) . 6_565
N8 Cd1 Cl1 89.63(11) 3_456 .
N8 Cd1 Cl1 89.63(11) 8_456 .
N4 Cd1 Cl1 90.90(11) . .
N4 Cd1 Cl1 90.90(11) 6_565 .
N8 Cd1 Cl2 90.68(11) 3_456 .
N8 Cd1 Cl2 90.68(11) 8_456 .
N4 Cd1 Cl2 88.79(10) . .
N4 Cd1 Cl2 88.79(10) 6_565 .
Cl1 Cd1 Cl2 179.55(6) . .
O1 C37 N9 133.2(14) . .
O1 C37 H37 113.4 . .
N9 C37 H37 113.4 . .
C37 N9 C38 123.6(12) . .
C37 N9 C39 114.7(16) . .
C38 N9 C39 120.8(13) . .

loop_
_geom_bond_atom_site_label_1
_geom_bond_atom_site_label_2
_geom_bond_distance
_geom_bond_site_symmetry_2
C1 N1 1.309(6) .
C1 C2 1.410(7) .
C1 H1 0.9300 .
C2 C3 1.387(7) .
C2 H2 0.9300 .
C3 C4 1.417(7) .
C3 H3 0.9300 .
C4 N1 1.381(6) .
C4 C5 1.406(7) .
C5 C6 1.397(7) .
C5 C10 1.503(6) .
C6 N2 1.405(6) .
C6 C7 1.436(7) .
C7 C8 1.362(6) .
C7 H7 0.9300 .
C8 C9 1.417(7) .
C8 H8 0.9300 .
C9 N2 1.328(6) .
C9 H9 0.9300 .
C10 C15 1.380(7) .
C10 C11 1.380(7) .
C11 C12 1.387(7) .
C11 H11 0.9300 .
C12 C13 1.368(7) .
C12 H12 0.9300 .
C13 C14 1.383(7) .
C13 N3 1.440(6) .
C14 C15 1.373(6) .
C14 H14 0.9300 .
C15 H15 0.9300 .
C16 C17 1.358(7) .
C16 N3 1.364(7) .
C16 H16 0.9300 .
C17 N4 1.370(6) .
C17 H17 0.9300 .
C18 N4 1.310(6) .
C18 N3 1.348(6) .
C18 H18 0.9300 .
C19 N5 1.312(6) .
C19 C20 1.407(7) .
C19 H19 0.9300 .
C20 C21 1.369(8) .
C20 H20 0.9300 .
C21 C22 1.416(7) .
C21 H21 0.9300 .
C22 N5 1.375(6) .
C22 C23 1.398(6) .
C23 C24 1.397(7) .
C23 C28 1.488(6) .
C24 C25 1.405(7) .
C24 N6 1.405(6) .
C25 C26 1.377(7) .
C25 H25 0.9300 .
C26 C27 1.397(7) .
C26 H26 0.9300 .
C27 N6 1.319(6) .
C27 H27 0.9300 .
C28 C33 1.367(7) .
C28 C29 1.402(7) .
C29 C30 1.372(7) .
C29 H29 0.9300 .
C30 C31 1.386(7) .
C30 H30 0.9300 .
C31 C32 1.385(7) .
C31 N7 1.417(6) .
C32 C33 1.383(7) .
C32 H32 0.9300 .
C33 H33 0.9300 .
C34 C36 1.341(8) .
C34 N7 1.364(7) .
C34 H34 0.9300 .
C35 N8 1.312(6) .
C35 N7 1.350(6) .
C35 H35 0.9300 .
C36 N8 1.358(7) .
C36 H36 0.9300 .
N1 Zn1 1.957(4) .
N2 Zn1 1.979(4) .
N4 Cd1 2.322(4) .
N5 Zn1 1.989(4) .
N6 Zn1 1.972(4) .
N8 Cd1 2.314(4) 3_544
Cl1 Cd1 2.659(2) .
Cl2 Cd1 2.684(2) .
Cd1 N8 2.314(4) 3_456
Cd1 N8 2.314(4) 8_456
Cd1 N4 2.322(4) 6_565
C37 O1 1.138(14) .
C37 N9 1.243(18) .
C37 H37 0.9300 .
C38 N9 1.52(2) .
C38 H38A 0.9600 .
C38 H38B 0.9600 .
C38 H38C 0.9600 .
C39 N9 1.56(2) .
C39 H39A 0.9600 .
C39 H39B 0.9600 .
C39 H39C 0.9600 .

loop_
_platon_squeeze_void_nr
_platon_squeeze_void_average_x
_platon_squeeze_void_average_y
_platon_squeeze_void_average_z
_platon_squeeze_void_volume
_platon_squeeze_void_count_electrons
_platon_squeeze_void_content
1 0.009 0.000 0.500 810 242 ' '
2 -0.051 0.500 0.500 810 242 ' '
3 0.000 0.500 0.000 15 5 ' '
4 0.500 0.000 1.000 15 5 ' '
